data_7232833
loop_
_publ_author_name
'Feng, Xun'
'Shang, Yapei'
'Zhang, Heng'
'Li, Rongfang'
'Wang, Weizhou'
'Zhang, Daoming'
'Wang, Liya'
'Li, Zhongjun'

_publ_section_title
;
 Enhanced luminescence and tunable magnetic properties of lanthanide
 coordination polymers based on fluorine substitution and phenanthroline
 ligand
;
_journal_issue 29
_journal_name_full 'RSC Advances'
_journal_page_first 16328
_journal_paper_doi 10.1039/C9RA01574D
_journal_volume 9
_journal_year 2019
_chemical_formula_moiety 'C75 H31 F20 N6 O21 Yb3'
_chemical_formula_sum 'C75 H31 F20 N6 O21 Yb3'
_chemical_formula_weight 2251.18
_space_group_crystal_system triclinic
_space_group_IT_number 2
_space_group_name_Hall '-P 1'
_space_group_name_H-M_alt 'P -1'
_symmetry_space_group_name_Hall '-P 1'
_symmetry_space_group_name_H-M 'P -1'
_atom_sites_solution_hydrogens mixed
_atom_sites_solution_primary dual
_audit_block_doi 10.5517/ccdc.csd.cc21mtxf
_audit_creation_date 2017-09-19
_audit_creation_method
;
Olex2 1.2
(compiled 2017.08.10 svn.r3458 for OlexSys, GUI svn.r5381)
;
_audit_update_record
;
2019-02-07 deposited with the CCDC.    2019-05-24 downloaded from the CCDC.
;
_cell_angle_alpha 94.076(2)
_cell_angle_beta 106.643(2)
_cell_angle_gamma 106.280(2)
_cell_formula_units_Z 2
_cell_length_a 14.8821(4)
_cell_length_b 15.1295(4)
_cell_length_c 17.7317(5)
_cell_measurement_reflns_used 14789
_cell_measurement_temperature 293(2)
_cell_measurement_theta_max 27.5490
_cell_measurement_theta_min 3.6840
_cell_volume 3621.74(18)
_computing_cell_refinement 'CrysAlisPro 1.171.38.41r (Rigaku OD, 2015)'
_computing_data_collection 'CrysAlisPro 1.171.38.41r (Rigaku OD, 2015)'
_computing_data_reduction 'CrysAlisPro 1.171.38.41r (Rigaku OD, 2015)'
_computing_molecular_graphics 'Olex2 (Dolomanov et al., 2009)'
_computing_publication_material 'Olex2 (Dolomanov et al., 2009)'
_computing_structure_refinement 'ShelXL (Sheldrick, 2015)'
_computing_structure_solution 'ShelXT (Sheldrick, 2015)'
_diffrn_ambient_temperature 293(2)
_diffrn_detector 'CCD plate'
_diffrn_detector_area_resol_mean 8.0584
_diffrn_detector_type EosS2
_diffrn_measured_fraction_theta_full 0.985
_diffrn_measured_fraction_theta_max 0.975
_diffrn_measurement_details
;
List of Runs (angles in degrees, time in seconds):

  # Type    Start    End  Width  t~exp~   \w     \q     \k     \f   Frames
#--------------------------------------------------------------------------
  1  \w    -43.00  30.00   1.00    3.26    --   13.55 -57.00   0.00   73
  2  \w    -11.00  24.00   1.00    3.26    --  -12.53 -99.00  30.00   35
  3  \w    -20.00  48.00   1.00    3.26    --   13.55 -99.00 -30.00   68
  4  \w    -56.00  29.00   1.00    3.26    --   13.55 -38.00  60.00   85
  5  \w     23.00  80.00   1.00    3.26    --   13.55  57.00-150.00   57
  6  \w     -3.00  35.00   1.00    3.26    --   13.55  53.00-158.00   38
  7  \w     45.00  81.00   1.00    3.26    --   13.55 178.00   0.00   36
;
_diffrn_measurement_device 'four-circle diffractometer'
_diffrn_measurement_device_type 'SuperNova, Single source at offset, EosS2'
_diffrn_measurement_method '\w scans'
_diffrn_orient_matrix_type 'CrysAlisPro convention (1999,Acta A55,543-557)'
_diffrn_orient_matrix_UB_11 -0.0367930000
_diffrn_orient_matrix_UB_12 0.0032314000
_diffrn_orient_matrix_UB_13 0.0171386000
_diffrn_orient_matrix_UB_21 -0.0306530000
_diffrn_orient_matrix_UB_22 -0.0448537000
_diffrn_orient_matrix_UB_23 -0.0213542000
_diffrn_orient_matrix_UB_31 0.0212560000
_diffrn_orient_matrix_UB_32 -0.0207123000
_diffrn_orient_matrix_UB_33 0.0322646000
_diffrn_radiation_monochromator mirror
_diffrn_radiation_probe x-ray
_diffrn_radiation_type MoK\a
_diffrn_radiation_wavelength 0.71073
_diffrn_reflns_av_R_equivalents 0.0333
_diffrn_reflns_av_unetI/netI 0.0503
_diffrn_reflns_Laue_measured_fraction_full 0.985
_diffrn_reflns_Laue_measured_fraction_max 0.975
_diffrn_reflns_limit_h_max 16
_diffrn_reflns_limit_h_min -18
_diffrn_reflns_limit_k_max 18
_diffrn_reflns_limit_k_min -18
_diffrn_reflns_limit_l_max 21
_diffrn_reflns_limit_l_min -19
_diffrn_reflns_number 28964
_diffrn_reflns_point_group_measured_fraction_full 0.985
_diffrn_reflns_point_group_measured_fraction_max 0.975
_diffrn_reflns_theta_full 25.242
_diffrn_reflns_theta_max 25.497
_diffrn_reflns_theta_min 3.280
_diffrn_source 'micro-focus sealed X-ray tube'
_diffrn_source_type 'SuperNova (Mo) X-ray Source'
_exptl_absorpt_coefficient_mu 3.977
_exptl_absorpt_correction_T_max 1.00000
_exptl_absorpt_correction_T_min 0.64457
_exptl_absorpt_correction_type multi-scan
_exptl_absorpt_process_details
;
CrysAlisPro 1.171.38.41r (Rigaku Oxford Diffraction, 2015)
Empirical absorption correction using spherical harmonics,
 implemented in SCALE3 ABSPACK scaling algorithm.
;
_exptl_crystal_colour 'clear light colourless'
_exptl_crystal_colour_lustre clear
_exptl_crystal_colour_modifier light
_exptl_crystal_colour_primary colourless
_exptl_crystal_density_diffrn 2.064
_exptl_crystal_description block
_exptl_crystal_F_000 2162
_exptl_crystal_size_max 0.6
_exptl_crystal_size_mid 0.4
_exptl_crystal_size_min 0.3
_refine_diff_density_max 1.301
_refine_diff_density_min -1.379
_refine_diff_density_rms 0.117
_refine_ls_extinction_method none
_refine_ls_goodness_of_fit_ref 1.030
_refine_ls_hydrogen_treatment mixed
_refine_ls_matrix_type full
_refine_ls_number_parameters 1153
_refine_ls_number_reflns 13150
_refine_ls_number_restraints 108
_refine_ls_restrained_S_all 1.036
_refine_ls_R_factor_all 0.0405
_refine_ls_R_factor_gt 0.0332
_refine_ls_shift/su_max 0.002
_refine_ls_shift/su_mean 0.000
_refine_ls_structure_factor_coef Fsqd
_refine_ls_weighting_details 'w=1/[\s^2^(Fo^2^)+(0.0298P)^2^+3.6084P] where P=(Fo^2^+2Fc^2^)/3'
_refine_ls_weighting_scheme calc
_refine_ls_wR_factor_gt 0.0734
_refine_ls_wR_factor_ref 0.0772
_reflns_Friedel_coverage 0.000
_reflns_number_gt 11447
_reflns_number_total 13150
_reflns_threshold_expression 'I > 2\s(I)'
_cod_data_source_file c9ra01574d2.cif
_cod_data_source_block yb
_cod_database_code 7232833
_shelx_shelxl_version_number 2014/7
_shelx_space_group_comment
;
The symmetry employed for this shelxl refinement is uniquely defined
by the following loop, which should always be used as a source of
symmetry information in preference to the above space-group names.
They are only intended as comments.
;
_shelx_estimated_absorpt_t_max 0.382
_shelx_estimated_absorpt_t_min 0.199
_reflns_odcompleteness_completeness 99.73
_reflns_odcompleteness_iscentric 1
_reflns_odcompleteness_theta 24.66
_olex2_refinement_description
;
1. Fixed Uiso
 At 1.2 times of:
  All C(H) groups
 At 1.5 times of:
  All O(H,H) groups
2. Restrained distances
 O1W-H1WA = O1W-H1WB = O2W-H2WA = O2W-H2WB = O3W-H3WA = O3W-H3WB
 0.84 with sigma of 0.01
 H1WA-H1WB = H2WA-H2WB = H3WA-H3WB
 1.37 with sigma of 0.01
 C1-O1 \\sim C1'-O2
 with sigma of 0.01
 C1-O2 \\sim C1'-O1
 with sigma of 0.01
 C1-C2 \\sim C1'-C2'
 with sigma of 0.01
 Yb1-H1WA \\sim Yb1-H1WB
 with sigma of 0.01
 Yb2-H2WA \\sim Yb2-H2WB
 with sigma of 0.01
 Yb2-H3WA \\sim Yb2-H3WB
 with sigma of 0.01
3. Rigid bond restraints
 F1, F2, F3, F4, C1, C2, C3, C4, C5, C6, C7
 with sigma for 1-2 distances of 0.01 and sigma for 1-3 distances of 0.01
4. Uiso/Uaniso restraints and constraints
Uanis(F1) \\sim Ueq, Uanis(F2) \\sim Ueq, Uanis(F3) \\sim Ueq, Uanis(F4) \\sim
Ueq, Uanis(C1) \\sim Ueq, Uanis(C2) \\sim Ueq, Uanis(C3) \\sim Ueq, Uanis(C4)
\\sim Ueq, Uanis(C5) \\sim Ueq, Uanis(C6) \\sim Ueq, Uanis(C7) \\sim Ueq: with
sigma of 0.01 and sigma for terminal atoms of 0.02
Uanis(F1) = Uanis(F1')
Uanis(F2) = Uanis(F2')
Uanis(F3) = Uanis(F3')
Uanis(F4) = Uanis(F4')
Uanis(C1) = Uanis(C1')
Uanis(C2) = Uanis(C2')
Uanis(C3) = Uanis(C3')
Uanis(C4) = Uanis(C4')
Uanis(C5) = Uanis(C5')
Uanis(C6) = Uanis(C6')
Uanis(C7) = Uanis(C7')
5. Others
 Fixed Sof: F1(0.5) F2(0.5) F3(0.5) F4(0.5) C1(0.5) C2(0.5) C3(0.5) C4(0.5)
 C5(0.5) C6(0.5) C7(0.5) H7(0.5) F1'(0.5) F2'(0.5) F3'(0.5) F4'(0.5) C1'(0.5)
 C2'(0.5) C3'(0.5) C4'(0.5) C5'(0.5) C6'(0.5) C7'(0.5) H7'(0.5)
6.a Aromatic/amide H refined with riding coordinates:
 C7(H7), C7'(H7'), C41(H41), C42(H42), C43(H43), C45(H45), C46(H46), C48(H48),
 C49(H49), C50(H50), C53(H53), C54(H54), C55(H55), C57(H57), C58(H58), C60(H60),
  C61(H61), C62(H62), C65(H65), C66(H66), C67(H67), C69(H69), C70(H70),
 C72(H72), C73(H73), C74(H74)
6.b Fitted hexagon refined as free rotating group:
 C2(C3,C4,C5,C6,C7), C2'(C3',C4',C5',C6',C7')
;
_olex2_submission_special_instructions 'No special instructions were received'
_oxdiff_exptl_absorpt_empirical_details
;
Empirical correction (ABSPACK) includes:
- Absorption correction using spherical harmonics
- Frame scaling
;
_oxdiff_exptl_absorpt_empirical_full_max 1.220
_oxdiff_exptl_absorpt_empirical_full_min 0.803

loop_
_space_group_symop_operation_xyz
'x, y, z'
'-x, -y, -z'

loop_
_atom_site_label
_atom_site_type_symbol
_atom_site_fract_x
_atom_site_fract_y
_atom_site_fract_z
_atom_site_U_iso_or_equiv
_atom_site_adp_type
_atom_site_occupancy
_atom_site_site_symmetry_order
_atom_site_calc_flag
_atom_site_refinement_flags_posn
_atom_site_refinement_flags_adp
_atom_site_refinement_flags_occupancy
_atom_site_disorder_assembly
_atom_site_disorder_group
Yb1 Yb 0.49311(2) 0.21108(2) 0.58989(2) 0.02479(6) Uani 1 1 d D . . . .
Yb2 Yb 0.85156(2) 0.18780(2) 0.79040(2) 0.02465(6) Uani 1 1 d D . . . .
Yb3 Yb 0.87142(2) 0.50547(2) 0.85369(2) 0.02134(6) Uani 1 1 d . . . . .
F1 F 0.4185(9) 0.1312(7) 0.8424(6) 0.105(2) Uani 0.5 1 d . U P A 1
F2 F 0.3939(10) -0.0203(9) 0.9311(8) 0.123(3) Uani 0.5 1 d . U P A 1
F3 F 0.4072(11) -0.1872(9) 0.8806(8) 0.129(4) Uani 0.5 1 d . U P A 1
F4 F 0.4642(8) -0.2101(9) 0.7520(6) 0.100(2) Uani 0.5 1 d . U P A 1
C1 C 0.491(6) 0.111(5) 0.711(4) 0.038(5) Uani 0.5 1 d D U P A 1
C2 C 0.4702(11) 0.0308(7) 0.7563(7) 0.043(2) Uani 0.5 1 d D U P A 1
C3 C 0.4389(11) 0.0457(6) 0.8215(7) 0.056(3) Uani 0.5 1 d G U P A 1
C4 C 0.4171(9) -0.0257(8) 0.8650(6) 0.075(3) Uani 0.5 1 d G U P A 1
C5 C 0.4265(9) -0.1120(7) 0.8433(6) 0.070(3) Uani 0.5 1 d G U P A 1
C6 C 0.4578(8) -0.1268(6) 0.7782(6) 0.070(3) Uani 0.5 1 d G U P A 1
C7 C 0.4797(9) -0.0554(8) 0.7347(5) 0.052(3) Uani 0.5 1 d G U P A 1
H7 H 0.5006 -0.0653 0.6911 0.062 Uiso 0.5 1 calc R . P A 1
F1' F 0.5037(9) -0.0794(7) 0.7054(6) 0.105(2) Uani 0.5 1 d . . P A 2
F2' F 0.4784(10) -0.1862(9) 0.8069(8) 0.123(3) Uani 0.5 1 d . . P A 2
F3' F 0.4197(11) -0.1281(10) 0.9294(8) 0.129(4) Uani 0.5 1 d . . P A 2
F4' F 0.3825(8) 0.0380(9) 0.9376(6) 0.100(2) Uani 0.5 1 d . . P A 2
C1' C 0.495(6) 0.105(5) 0.707(4) 0.038(5) Uani 0.5 1 d D . P A 2
C2' C 0.4728(11) 0.0527(7) 0.7725(6) 0.043(2) Uani 0.5 1 d D . P A 2
C3' C 0.4876(9) -0.0340(7) 0.7671(5) 0.056(3) Uani 0.5 1 d G . P A 2
C4' C 0.4701(9) -0.0916(6) 0.8225(6) 0.075(3) Uani 0.5 1 d G . P A 2
C5' C 0.4378(9) -0.0626(7) 0.8832(6) 0.070(3) Uani 0.5 1 d G . P A 2
C6' C 0.4230(9) 0.0241(8) 0.8886(6) 0.070(3) Uani 0.5 1 d G . P A 2
C7' C 0.4405(11) 0.0817(7) 0.8332(7) 0.052(3) Uani 0.5 1 d G . P A 2
H7' H 0.4307 0.1397 0.8368 0.062 Uiso 0.5 1 calc R . P A 2
F5 F 0.7157(2) 0.2236(3) 0.45661(16) 0.0522(10) Uani 1 1 d . . . . .
F6 F 0.8622(2) 0.2957(3) 0.39960(16) 0.0662(12) Uani 1 1 d . . . . .
F7 F 1.0365(2) 0.4124(3) 0.49653(18) 0.0719(13) Uani 1 1 d . . . . .
F8 F 1.0684(2) 0.4486(3) 0.65556(17) 0.0578(11) Uani 1 1 d . . . . .
F9 F 0.4880(2) 0.4443(3) 0.77618(19) 0.0526(9) Uani 1 1 d . . . . .
F10 F 0.4308(3) 0.4060(4) 0.9047(2) 0.0895(16) Uani 1 1 d . . . . .
F11 F 0.5179(3) 0.3074(4) 1.0070(2) 0.0941(17) Uani 1 1 d . . . . .
F12 F 0.6603(2) 0.2464(3) 0.98121(18) 0.0548(10) Uani 1 1 d . . . . .
F13 F 0.7496(3) -0.0047(3) 0.34182(18) 0.0732(13) Uani 1 1 d . . . . .
F14 F 0.9333(3) 0.0776(3) 0.34097(19) 0.0814(15) Uani 1 1 d . . . . .
F15 F 1.0828(2) 0.1539(3) 0.48044(19) 0.0720(13) Uani 1 1 d . . . . .
F16 F 1.0469(2) 0.1489(3) 0.61868(17) 0.0603(11) Uani 1 1 d . . . . .
F17 F 1.1812(3) 0.7598(3) 0.8109(2) 0.0695(12) Uani 1 1 d . . . . .
F18 F 1.2825(3) 0.6727(4) 0.7445(2) 0.0870(15) Uani 1 1 d . . . . .
F19 F 1.2992(3) 0.5063(3) 0.7824(2) 0.0795(13) Uani 1 1 d . . . . .
F20 F 1.2084(3) 0.4231(3) 0.88223(19) 0.0585(10) Uani 1 1 d . . . . .
O1 O 0.4648(3) 0.1782(3) 0.71163(19) 0.0412(10) Uani 1 1 d D . . . .
O2 O 0.5347(3) 0.0917(3) 0.6594(2) 0.0420(10) Uani 1 1 d D . . . .
O3 O 0.6461(2) 0.2497(3) 0.57763(18) 0.0344(9) Uani 1 1 d . . . . .
O4 O 0.7512(2) 0.2453(2) 0.69343(17) 0.0281(8) Uani 1 1 d . . . . .
O5 O 0.9580(2) 0.3217(2) 0.77266(17) 0.0278(8) Uani 1 1 d . . . . .
O6 O 0.9197(2) 0.4526(2) 0.75308(17) 0.0290(8) Uani 1 1 d . . . . .
O7 O 0.5767(2) 0.3504(3) 0.67322(17) 0.0311(8) Uani 1 1 d . . . . .
O8 O 0.7197(2) 0.4494(2) 0.75085(17) 0.0293(8) Uani 1 1 d . . . . .
O9 O 0.8107(2) 0.3468(2) 0.84920(17) 0.0273(8) Uani 1 1 d . . . . .
O10 O 0.7251(2) 0.2003(2) 0.84219(18) 0.0300(8) Uani 1 1 d . . . . .
O11 O 0.8775(2) 0.1417(3) 0.67548(18) 0.0328(9) Uani 1 1 d . . . . .
O12 O 0.8193(3) -0.0126(3) 0.6477(2) 0.0558(12) Uani 1 1 d . . . . .
O13 O 0.6560(2) -0.1000(3) 0.4512(2) 0.0389(9) Uani 1 1 d . . . . .
O14 O 0.6599(3) 0.0315(3) 0.5192(2) 0.0528(11) Uani 1 1 d . . . . .
O15 O 1.0040(2) 0.4560(2) 0.92550(17) 0.0267(8) Uani 1 1 d . . . . .
O16 O 1.1483(2) 0.5056(3) 1.02329(17) 0.0302(8) Uani 1 1 d . . . . .
O17 O 0.9957(2) 0.6358(3) 0.91184(18) 0.0321(8) Uani 1 1 d . . . . .
O18 O 1.1274(3) 0.7606(3) 0.9595(2) 0.0380(9) Uani 1 1 d . . . . .
O1W O 0.4957(3) 0.1125(3) 0.4823(2) 0.0390(9) Uani 1 1 d D . . . .
H1WA H 0.4460(17) 0.0646(18) 0.466(3) 0.059 Uiso 1 1 d DR . . . .
H1WB H 0.5472(16) 0.097(3) 0.492(2) 0.059 Uiso 1 1 d DR . . . .
O2W O 0.7119(3) 0.0553(3) 0.72571(19) 0.0339(8) Uani 1 1 d D . . . .
H2WA H 0.6587(17) 0.064(2) 0.702(2) 0.051 Uiso 1 1 d DR . . . .
H2WB H 0.7201(18) 0.012(2) 0.699(2) 0.051 Uiso 1 1 d DR . . . .
O3W O 0.9530(3) 0.2576(3) 0.91891(18) 0.0338(9) Uani 1 1 d D . . . .
H3WA H 0.925(3) 0.242(3) 0.9531(16) 0.051 Uiso 1 1 d DR . . . .
H3WB H 0.971(4) 0.3161(8) 0.9241(18) 0.051 Uiso 1 1 d DR . . . .
N1 N 0.3681(3) 0.2889(3) 0.5897(2) 0.0324(10) Uani 1 1 d . . . . .
N2 N 0.4684(3) 0.3066(3) 0.4828(2) 0.0328(11) Uani 1 1 d . . . . .
N3 N 0.7651(3) 0.6042(3) 0.8698(2) 0.0284(10) Uani 1 1 d . . . . .
N4 N 0.8653(3) 0.6246(3) 0.7616(2) 0.0280(10) Uani 1 1 d . . . . .
N5 N 0.8441(4) 0.0627(3) 0.8757(2) 0.0433(13) Uani 1 1 d . . . . .
N6 N 0.9974(4) 0.1296(4) 0.8202(3) 0.0452(13) Uani 1 1 d . . . . .
C8 C 0.7305(3) 0.2604(3) 0.6231(3) 0.0241(11) Uani 1 1 d . . . . .
C9 C 0.8144(3) 0.2968(4) 0.5901(3) 0.0260(11) Uani 1 1 d . . . . .
C10 C 0.8010(4) 0.2786(4) 0.5087(3) 0.0333(13) Uani 1 1 d . . . . .
C11 C 0.8761(4) 0.3159(4) 0.4778(3) 0.0397(15) Uani 1 1 d . . . . .
C12 C 0.9652(4) 0.3729(5) 0.5276(3) 0.0418(15) Uani 1 1 d . . . . .
C13 C 0.9798(3) 0.3910(4) 0.6083(3) 0.0355(14) Uani 1 1 d . . . . .
C14 C 0.9073(3) 0.3532(4) 0.6403(3) 0.0250(11) Uani 1 1 d . . . . .
C15 C 0.9290(3) 0.3774(4) 0.7301(3) 0.0222(10) Uani 1 1 d . . . . .
C16 C 0.6376(3) 0.3898(4) 0.7395(3) 0.0245(11) Uani 1 1 d . . . . .
C17 C 0.6070(3) 0.3669(4) 0.8126(3) 0.0262(11) Uani 1 1 d . . . . .
C18 C 0.5326(4) 0.3951(4) 0.8263(3) 0.0361(13) Uani 1 1 d . . . . .
C19 C 0.5028(4) 0.3766(5) 0.8909(4) 0.0529(17) Uani 1 1 d . . . . .
C20 C 0.5474(5) 0.3274(5) 0.9434(3) 0.0539(18) Uani 1 1 d . . . . .
C21 C 0.6208(4) 0.2960(4) 0.9298(3) 0.0385(14) Uani 1 1 d . . . . .
C22 C 0.6536(3) 0.3173(4) 0.8662(3) 0.0267(11) Uani 1 1 d . . . . .
C23 C 0.7354(3) 0.2851(4) 0.8525(2) 0.0229(11) Uani 1 1 d . . . . .
C24 C 0.8560(4) 0.0647(4) 0.6335(3) 0.0320(12) Uani 1 1 d . . . . .
C25 C 0.8767(4) 0.0687(4) 0.5541(3) 0.0300(12) Uani 1 1 d . . . . .
C26 C 0.9703(4) 0.1107(4) 0.5513(3) 0.0378(14) Uani 1 1 d . . . . .
C27 C 0.9900(4) 0.1139(4) 0.4810(3) 0.0430(15) Uani 1 1 d . . . . .
C28 C 0.9142(4) 0.0746(5) 0.4102(3) 0.0485(17) Uani 1 1 d . . . . .
C29 C 0.8219(4) 0.0324(5) 0.4123(3) 0.0444(16) Uani 1 1 d . . . . .
C30 C 0.8008(4) 0.0287(4) 0.4833(3) 0.0319(12) Uani 1 1 d . . . . .
C31 C 0.6960(4) -0.0163(4) 0.4851(3) 0.0363(13) Uani 1 1 d . . . . .
C32 C 1.0835(4) 0.6828(4) 0.9197(3) 0.0281(12) Uani 1 1 d . . . . .
C33 C 1.1394(4) 0.6349(4) 0.8807(3) 0.0301(12) Uani 1 1 d . . . . .
C34 C 1.1862(4) 0.6763(4) 0.8290(3) 0.0421(15) Uani 1 1 d . . . . .
C35 C 1.2391(4) 0.6337(6) 0.7961(3) 0.0532(18) Uani 1 1 d . . . . .
C36 C 1.2476(4) 0.5487(5) 0.8150(3) 0.0513(18) Uani 1 1 d . . . . .
C37 C 1.2001(4) 0.5064(4) 0.8652(3) 0.0366(13) Uani 1 1 d . . . . .
C38 C 1.1454(3) 0.5475(4) 0.8978(3) 0.0278(12) Uani 1 1 d . . . . .
C39 C 1.0941(4) 0.4991(3) 0.9535(3) 0.0246(11) Uani 1 1 d . . . . .
C40 C 0.3551(4) 0.3520(4) 0.5387(3) 0.0316(12) Uani 1 1 d . . . . .
C41 C 0.3178(4) 0.2801(4) 0.6404(3) 0.0419(14) Uani 1 1 d . . . . .
H41 H 0.3240 0.2366 0.6745 0.050 Uiso 1 1 calc R . . . .
C42 C 0.2560(4) 0.3327(5) 0.6458(4) 0.0520(17) Uani 1 1 d . . . . .
H42 H 0.2226 0.3240 0.6831 0.062 Uiso 1 1 calc R . . . .
C43 C 0.2442(4) 0.3960(5) 0.5974(4) 0.0533(17) Uani 1 1 d . . . . .
H43 H 0.2047 0.4327 0.6020 0.064 Uiso 1 1 calc R . . . .
C44 C 0.2929(4) 0.4057(4) 0.5395(3) 0.0410(14) Uani 1 1 d . . . . .
C45 C 0.2827(5) 0.4684(5) 0.4834(4) 0.0567(18) Uani 1 1 d . . . . .
H45 H 0.2410 0.5042 0.4834 0.068 Uiso 1 1 calc R . . . .
C46 C 0.3326(5) 0.4763(5) 0.4307(4) 0.0551(18) Uani 1 1 d . . . . .
H46 H 0.3252 0.5177 0.3949 0.066 Uiso 1 1 calc R . . . .
C47 C 0.3963(4) 0.4228(4) 0.4286(3) 0.0416(15) Uani 1 1 d . . . . .
C48 C 0.4503(5) 0.4287(5) 0.3743(3) 0.0496(17) Uani 1 1 d . . . . .
H48 H 0.4443 0.4692 0.3374 0.060 Uiso 1 1 calc R . . . .
C49 C 0.5100(5) 0.3765(5) 0.3756(3) 0.0500(17) Uani 1 1 d . . . . .
H49 H 0.5465 0.3814 0.3406 0.060 Uiso 1 1 calc R . . . .
C50 C 0.5167(4) 0.3145(4) 0.4306(3) 0.0442(15) Uani 1 1 d . . . . .
H50 H 0.5570 0.2773 0.4302 0.053 Uiso 1 1 calc R . . . .
C51 C 0.4082(4) 0.3601(4) 0.4822(3) 0.0329(13) Uani 1 1 d . . . . .
C52 C 0.7513(3) 0.6662(4) 0.8183(3) 0.0270(11) Uani 1 1 d . . . . .
C53 C 0.7118(4) 0.5926(4) 0.9194(3) 0.0375(14) Uani 1 1 d . . . . .
H53 H 0.7202 0.5505 0.9545 0.045 Uiso 1 1 calc R . . . .
C54 C 0.6447(4) 0.6393(5) 0.9219(3) 0.0484(16) Uani 1 1 d . . . . .
H54 H 0.6092 0.6283 0.9576 0.058 Uiso 1 1 calc R . . . .
C55 C 0.6314(4) 0.7019(5) 0.8712(3) 0.0488(16) Uani 1 1 d . . . . .
H55 H 0.5861 0.7334 0.8716 0.059 Uiso 1 1 calc R . . . .
C56 C 0.6867(4) 0.7180(4) 0.8184(3) 0.0340(13) Uani 1 1 d . . . . .
C57 C 0.6805(4) 0.7865(4) 0.7669(3) 0.0450(15) Uani 1 1 d . . . . .
H57 H 0.6371 0.8204 0.7663 0.054 Uiso 1 1 calc R . . . .
C58 C 0.7372(4) 0.8017(4) 0.7195(3) 0.0437(15) Uani 1 1 d . . . . .
H58 H 0.7342 0.8479 0.6878 0.052 Uiso 1 1 calc R . . . .
C59 C 0.8022(4) 0.7489(4) 0.7164(3) 0.0324(12) Uani 1 1 d . . . . .
C60 C 0.8621(5) 0.7641(5) 0.6673(3) 0.0486(16) Uani 1 1 d . . . . .
H60 H 0.8618 0.8109 0.6361 0.058 Uiso 1 1 calc R . . . .
C61 C 0.9203(5) 0.7102(5) 0.6658(3) 0.0484(16) Uani 1 1 d . . . . .
H61 H 0.9603 0.7194 0.6334 0.058 Uiso 1 1 calc R . . . .
C62 C 0.9198(4) 0.6402(4) 0.7136(3) 0.0353(13) Uani 1 1 d . . . . .
H62 H 0.9595 0.6029 0.7114 0.042 Uiso 1 1 calc R . . . .
C63 C 0.8083(3) 0.6795(4) 0.7642(3) 0.0267(11) Uani 1 1 d . . . . .
C64 C 0.9111(5) 0.0141(4) 0.8800(3) 0.0523(18) Uani 1 1 d . . . . .
C65 C 0.7740(5) 0.0338(5) 0.9078(3) 0.0532(18) Uani 1 1 d . . . . .
H65 H 0.7289 0.0664 0.9046 0.064 Uiso 1 1 calc R . . . .
C66 C 0.7643(6) -0.0452(5) 0.9475(4) 0.071(2) Uani 1 1 d . . . . .
H66 H 0.7155 -0.0631 0.9714 0.086 Uiso 1 1 calc R . . . .
C67 C 0.8301(7) -0.0945(5) 0.9492(4) 0.083(3) Uani 1 1 d . . . . .
H67 H 0.8246 -0.1471 0.9740 0.099 Uiso 1 1 calc R . . . .
C68 C 0.9036(6) -0.0673(5) 0.9149(4) 0.062(2) Uani 1 1 d . . . . .
C69 C 0.9743(7) -0.1159(5) 0.9152(5) 0.077(3) Uani 1 1 d . . . . .
H69 H 0.9685 -0.1711 0.9363 0.093 Uiso 1 1 calc R . . . .
C70 C 1.0474(8) -0.0832(6) 0.8859(5) 0.085(3) Uani 1 1 d . . . . .
H70 H 1.0914 -0.1165 0.8864 0.103 Uiso 1 1 calc R . . . .
C71 C 1.0608(6) 0.0023(5) 0.8535(4) 0.064(2) Uani 1 1 d . . . . .
C72 C 1.1393(7) 0.0437(8) 0.8277(4) 0.086(3) Uani 1 1 d . . . . .
H72 H 1.1866 0.0143 0.8284 0.103 Uiso 1 1 calc R . . . .
C73 C 1.1482(6) 0.1262(8) 0.8016(4) 0.085(3) Uani 1 1 d . . . . .
H73 H 1.2026 0.1555 0.7865 0.102 Uiso 1 1 calc R . . . .
C74 C 1.0748(5) 0.1658(6) 0.7978(3) 0.061(2) Uani 1 1 d . . . . .
H74 H 1.0803 0.2218 0.7782 0.073 Uiso 1 1 calc R . . . .
C75 C 0.9901(5) 0.0493(5) 0.8498(3) 0.0464(16) Uani 1 1 d . . . . .

loop_
_atom_site_aniso_label
_atom_site_aniso_U_11
_atom_site_aniso_U_22
_atom_site_aniso_U_33
_atom_site_aniso_U_23
_atom_site_aniso_U_13
_atom_site_aniso_U_12
Yb1 0.02319(11) 0.02557(13) 0.02229(11) 0.00634(9) 0.00517(8) 0.00411(10)
Yb2 0.02847(12) 0.02473(13) 0.02201(11) 0.00601(9) 0.00704(8) 0.01083(10)
Yb3 0.02255(11) 0.02258(13) 0.01885(10) 0.00468(8) 0.00610(8) 0.00730(9)
F1 0.147(7) 0.069(5) 0.116(5) 0.017(4) 0.084(5) 0.017(5)
F2 0.173(8) 0.091(6) 0.178(7) 0.092(6) 0.121(6) 0.068(6)
F3 0.123(5) 0.127(9) 0.148(10) 0.116(8) 0.047(8) 0.029(8)
F4 0.125(6) 0.125(6) 0.107(5) 0.075(5) 0.083(5) 0.067(5)
C1 0.031(6) 0.043(7) 0.032(5) 0.013(6) 0.004(3) 0.004(5)
C2 0.036(3) 0.040(5) 0.051(5) 0.024(4) 0.009(3) 0.012(4)
C3 0.053(6) 0.066(6) 0.048(5) 0.026(5) 0.020(4) 0.008(5)
C4 0.075(7) 0.075(6) 0.087(6) 0.047(5) 0.033(5) 0.024(6)
C5 0.073(6) 0.076(6) 0.066(6) 0.046(5) 0.033(5) 0.011(6)
C6 0.061(6) 0.067(6) 0.090(6) 0.039(5) 0.030(5) 0.018(5)
C7 0.053(6) 0.076(6) 0.027(4) 0.022(5) 0.025(4) 0.006(5)
F1' 0.147(7) 0.069(5) 0.116(5) 0.017(4) 0.084(5) 0.017(5)
F2' 0.173(8) 0.091(6) 0.178(7) 0.092(6) 0.121(6) 0.068(6)
F3' 0.123(5) 0.127(9) 0.148(10) 0.116(8) 0.047(8) 0.029(8)
F4' 0.125(6) 0.125(6) 0.107(5) 0.075(5) 0.083(5) 0.067(5)
C1' 0.031(6) 0.043(7) 0.032(5) 0.013(6) 0.004(3) 0.004(5)
C2' 0.036(3) 0.040(5) 0.051(5) 0.024(4) 0.009(3) 0.012(4)
C3' 0.053(6) 0.066(6) 0.048(5) 0.026(5) 0.020(4) 0.008(5)
C4' 0.075(7) 0.075(6) 0.087(6) 0.047(5) 0.033(5) 0.024(6)
C5' 0.073(6) 0.076(6) 0.066(6) 0.046(5) 0.033(5) 0.011(6)
C6' 0.061(6) 0.067(6) 0.090(6) 0.039(5) 0.030(5) 0.018(5)
C7' 0.053(6) 0.076(6) 0.027(4) 0.022(5) 0.025(4) 0.006(5)
F5 0.0397(18) 0.073(3) 0.0272(15) -0.0047(16) 0.0036(13) 0.0018(18)
F6 0.057(2) 0.114(4) 0.0237(16) 0.0051(18) 0.0185(15) 0.016(2)
F7 0.043(2) 0.125(4) 0.0446(19) 0.021(2) 0.0285(16) 0.006(2)
F8 0.0297(17) 0.084(3) 0.0432(17) -0.0028(18) 0.0160(14) -0.0094(18)
F9 0.050(2) 0.069(3) 0.058(2) 0.0276(19) 0.0191(16) 0.042(2)
F10 0.093(3) 0.147(5) 0.098(3) 0.063(3) 0.071(3) 0.092(3)
F11 0.109(3) 0.166(5) 0.088(3) 0.083(3) 0.085(3) 0.098(4)
F12 0.060(2) 0.083(3) 0.0504(19) 0.0446(19) 0.0344(17) 0.042(2)
F13 0.056(2) 0.096(4) 0.0346(18) -0.0109(19) 0.0073(16) -0.014(2)
F14 0.077(3) 0.111(4) 0.0398(19) 0.003(2) 0.0364(18) -0.012(3)
F15 0.043(2) 0.103(4) 0.056(2) 0.004(2) 0.0297(17) -0.012(2)
F16 0.0296(17) 0.090(3) 0.0382(17) -0.0043(18) 0.0059(14) -0.0074(19)
F17 0.082(3) 0.065(3) 0.082(3) 0.050(2) 0.045(2) 0.026(2)
F18 0.089(3) 0.123(4) 0.079(3) 0.053(3) 0.064(2) 0.034(3)
F19 0.087(3) 0.110(4) 0.080(3) 0.018(2) 0.060(2) 0.054(3)
F20 0.078(3) 0.064(3) 0.062(2) 0.0184(19) 0.0374(19) 0.048(2)
O1 0.054(2) 0.035(3) 0.0324(19) 0.0108(18) 0.0131(17) 0.010(2)
O2 0.036(2) 0.043(3) 0.053(2) 0.023(2) 0.0171(18) 0.016(2)
O3 0.0231(18) 0.050(3) 0.0256(17) 0.0106(16) 0.0033(14) 0.0079(18)
O4 0.0301(18) 0.034(2) 0.0251(17) 0.0106(15) 0.0114(14) 0.0130(17)
O5 0.0284(18) 0.027(2) 0.0265(17) 0.0028(15) 0.0059(14) 0.0092(16)
O6 0.040(2) 0.026(2) 0.0266(17) 0.0086(15) 0.0142(15) 0.0143(17)
O7 0.0312(19) 0.032(2) 0.0224(17) 0.0046(15) 0.0008(14) 0.0056(17)
O8 0.0287(19) 0.031(2) 0.0243(16) 0.0088(15) 0.0043(14) 0.0065(17)
O9 0.0256(18) 0.026(2) 0.0303(17) 0.0078(15) 0.0107(14) 0.0060(16)
O10 0.040(2) 0.025(2) 0.0338(18) 0.0097(15) 0.0181(15) 0.0146(17)
O11 0.035(2) 0.035(2) 0.0263(17) -0.0017(16) 0.0101(15) 0.0083(18)
O12 0.095(3) 0.029(3) 0.061(3) 0.013(2) 0.051(2) 0.018(2)
O13 0.030(2) 0.036(3) 0.042(2) -0.0052(18) 0.0130(16) -0.0003(18)
O14 0.038(2) 0.038(3) 0.080(3) -0.013(2) 0.028(2) 0.004(2)
O15 0.0249(18) 0.030(2) 0.0245(16) 0.0073(14) 0.0051(14) 0.0095(16)
O16 0.0273(18) 0.046(2) 0.0205(16) 0.0101(15) 0.0054(14) 0.0177(17)
O17 0.0295(19) 0.028(2) 0.0352(18) 0.0014(16) 0.0076(15) 0.0072(17)
O18 0.033(2) 0.022(2) 0.052(2) -0.0002(18) 0.0074(17) 0.0042(18)
O1W 0.034(2) 0.037(2) 0.042(2) 0.0006(18) 0.0133(17) 0.0047(19)
O2W 0.033(2) 0.031(2) 0.0377(19) 0.0045(16) 0.0114(15) 0.0104(18)
O3W 0.042(2) 0.030(2) 0.0280(18) 0.0044(16) 0.0073(15) 0.0134(19)
N1 0.030(2) 0.031(3) 0.033(2) 0.007(2) 0.0082(18) 0.007(2)
N2 0.034(2) 0.033(3) 0.024(2) 0.0088(19) 0.0044(18) 0.003(2)
N3 0.029(2) 0.032(3) 0.026(2) 0.0106(19) 0.0094(17) 0.011(2)
N4 0.031(2) 0.027(3) 0.025(2) 0.0062(18) 0.0082(17) 0.007(2)
N5 0.050(3) 0.034(3) 0.032(2) 0.010(2) -0.003(2) 0.008(3)
N6 0.048(3) 0.057(4) 0.035(2) 0.006(2) 0.006(2) 0.032(3)
C8 0.026(3) 0.023(3) 0.022(2) 0.004(2) 0.008(2) 0.005(2)
C9 0.026(3) 0.029(3) 0.024(2) 0.010(2) 0.007(2) 0.010(2)
C10 0.030(3) 0.038(4) 0.029(3) 0.006(2) 0.008(2) 0.009(3)
C11 0.039(3) 0.058(4) 0.021(2) 0.007(2) 0.012(2) 0.010(3)
C12 0.034(3) 0.063(5) 0.034(3) 0.014(3) 0.023(2) 0.011(3)
C13 0.022(3) 0.047(4) 0.031(3) 0.000(2) 0.010(2) 0.002(3)
C14 0.027(3) 0.026(3) 0.028(2) 0.009(2) 0.011(2) 0.014(2)
C15 0.017(2) 0.030(3) 0.024(2) 0.007(2) 0.0096(18) 0.011(2)
C16 0.027(3) 0.024(3) 0.025(2) 0.009(2) 0.006(2) 0.012(2)
C17 0.020(2) 0.024(3) 0.030(2) 0.003(2) 0.005(2) 0.003(2)
C18 0.032(3) 0.045(4) 0.035(3) 0.013(3) 0.010(2) 0.018(3)
C19 0.049(4) 0.077(5) 0.057(4) 0.021(4) 0.032(3) 0.037(4)
C20 0.063(4) 0.082(5) 0.045(3) 0.031(3) 0.040(3) 0.038(4)
C21 0.039(3) 0.054(4) 0.035(3) 0.022(3) 0.020(2) 0.022(3)
C22 0.026(3) 0.026(3) 0.027(2) 0.003(2) 0.008(2) 0.008(2)
C23 0.028(3) 0.028(3) 0.015(2) 0.005(2) 0.0053(18) 0.014(2)
C24 0.029(3) 0.033(4) 0.037(3) 0.007(3) 0.013(2) 0.012(3)
C25 0.031(3) 0.025(3) 0.033(3) 0.003(2) 0.012(2) 0.005(2)
C26 0.031(3) 0.041(4) 0.034(3) 0.001(2) 0.010(2) 0.002(3)
C27 0.036(3) 0.051(4) 0.042(3) 0.005(3) 0.024(3) 0.001(3)
C28 0.057(4) 0.055(4) 0.028(3) 0.001(3) 0.023(3) 0.002(3)
C29 0.039(3) 0.056(4) 0.025(3) -0.002(3) 0.005(2) 0.002(3)
C30 0.028(3) 0.023(3) 0.037(3) 0.000(2) 0.010(2) -0.001(2)
C31 0.029(3) 0.035(4) 0.037(3) -0.001(3) 0.005(2) 0.004(3)
C32 0.028(3) 0.027(3) 0.027(2) 0.010(2) 0.003(2) 0.011(3)
C33 0.030(3) 0.030(3) 0.030(3) 0.005(2) 0.008(2) 0.010(3)
C34 0.040(3) 0.044(4) 0.044(3) 0.021(3) 0.017(3) 0.010(3)
C35 0.046(4) 0.081(6) 0.045(3) 0.027(3) 0.030(3) 0.019(4)
C36 0.049(4) 0.083(6) 0.040(3) 0.010(3) 0.030(3) 0.033(4)
C37 0.044(3) 0.042(4) 0.030(3) 0.009(2) 0.013(2) 0.021(3)
C38 0.025(3) 0.036(3) 0.021(2) 0.005(2) 0.0053(19) 0.010(2)
C39 0.036(3) 0.024(3) 0.023(2) 0.008(2) 0.013(2) 0.017(2)
C40 0.029(3) 0.026(3) 0.032(3) 0.005(2) 0.003(2) 0.004(2)
C41 0.038(3) 0.048(4) 0.043(3) 0.015(3) 0.016(3) 0.015(3)
C42 0.040(3) 0.065(5) 0.057(4) 0.016(3) 0.019(3) 0.022(3)
C43 0.042(4) 0.054(5) 0.069(4) 0.007(3) 0.016(3) 0.025(3)
C44 0.034(3) 0.041(4) 0.044(3) 0.006(3) -0.001(2) 0.018(3)
C45 0.054(4) 0.050(5) 0.057(4) 0.011(3) -0.002(3) 0.021(4)
C46 0.069(4) 0.040(4) 0.053(4) 0.021(3) 0.003(3) 0.025(4)
C47 0.045(3) 0.038(4) 0.027(3) 0.010(2) -0.005(2) 0.006(3)
C48 0.053(4) 0.042(4) 0.037(3) 0.019(3) 0.000(3) 0.001(3)
C49 0.055(4) 0.055(5) 0.030(3) 0.014(3) 0.014(3) 0.001(4)
C50 0.049(4) 0.051(4) 0.030(3) 0.008(3) 0.012(3) 0.012(3)
C51 0.027(3) 0.027(3) 0.034(3) 0.006(2) -0.004(2) 0.005(2)
C52 0.024(3) 0.027(3) 0.027(2) 0.002(2) 0.005(2) 0.007(2)
C53 0.042(3) 0.047(4) 0.036(3) 0.014(3) 0.022(2) 0.021(3)
C54 0.055(4) 0.062(5) 0.050(3) 0.022(3) 0.034(3) 0.032(4)
C55 0.053(4) 0.059(5) 0.058(4) 0.020(3) 0.029(3) 0.040(4)
C56 0.035(3) 0.034(3) 0.037(3) 0.009(2) 0.010(2) 0.017(3)
C57 0.056(4) 0.041(4) 0.050(3) 0.022(3) 0.015(3) 0.033(3)
C58 0.054(4) 0.034(4) 0.048(3) 0.023(3) 0.016(3) 0.017(3)
C59 0.040(3) 0.026(3) 0.032(3) 0.010(2) 0.007(2) 0.014(3)
C60 0.062(4) 0.039(4) 0.044(3) 0.020(3) 0.021(3) 0.008(3)
C61 0.063(4) 0.045(4) 0.053(3) 0.024(3) 0.037(3) 0.018(3)
C62 0.042(3) 0.038(4) 0.035(3) 0.011(2) 0.020(2) 0.016(3)
C63 0.028(3) 0.025(3) 0.022(2) 0.004(2) 0.004(2) 0.005(2)
C64 0.072(5) 0.032(4) 0.029(3) 0.001(3) -0.019(3) 0.018(3)
C65 0.065(4) 0.041(4) 0.040(3) 0.016(3) 0.003(3) 0.008(3)
C66 0.085(5) 0.048(5) 0.055(4) 0.023(4) 0.003(4) -0.005(4)
C67 0.115(7) 0.028(4) 0.055(4) 0.014(3) -0.029(5) 0.001(5)
C68 0.084(5) 0.033(4) 0.044(4) 0.006(3) -0.016(4) 0.016(4)
C69 0.097(6) 0.032(4) 0.071(5) 0.007(4) -0.029(5) 0.030(5)
C70 0.112(7) 0.052(6) 0.068(5) -0.015(4) -0.025(5) 0.051(6)
C71 0.090(6) 0.057(5) 0.038(3) -0.009(3) -0.016(3) 0.053(5)
C72 0.087(6) 0.132(9) 0.055(4) -0.006(5) 0.003(4) 0.086(7)
C73 0.074(5) 0.148(10) 0.060(5) 0.021(5) 0.021(4) 0.079(6)
C74 0.055(4) 0.094(6) 0.042(3) 0.012(4) 0.012(3) 0.042(4)
C75 0.064(4) 0.044(4) 0.028(3) -0.003(3) -0.001(3) 0.029(4)

loop_
_atom_type_symbol
_atom_type_description
_atom_type_scat_dispersion_real
_atom_type_scat_dispersion_imag
_atom_type_scat_source
C C 0.0033 0.0016 'International Tables Vol C Tables 4.2.6.8 and 6.1.1.4'
H H 0.0000 0.0000 'International Tables Vol C Tables 4.2.6.8 and 6.1.1.4'
N N 0.0061 0.0033 'International Tables Vol C Tables 4.2.6.8 and 6.1.1.4'
O O 0.0106 0.0060 'International Tables Vol C Tables 4.2.6.8 and 6.1.1.4'
F F 0.0171 0.0103 'International Tables Vol C Tables 4.2.6.8 and 6.1.1.4'
Yb Yb -0.3850 5.5486 'International Tables Vol C Tables 4.2.6.8 and 6.1.1.4'

loop_
_geom_angle_atom_site_label_1
_geom_angle_atom_site_label_2
_geom_angle_atom_site_label_3
_geom_angle
_geom_angle_site_symmetry_1
_geom_angle_site_symmetry_3
O1 Yb1 O2 54.84(14) . .
O1 Yb1 N1 79.76(14) . .
O1 Yb1 N2 145.37(15) . .
O2 Yb1 N1 131.33(13) . .
O2 Yb1 N2 159.56(14) . .
O3 Yb1 O1 122.18(12) . .
O3 Yb1 O2 86.88(13) . .
O3 Yb1 O7 75.66(13) . .
O3 Yb1 O1W 69.34(12) . .
O3 Yb1 N1 137.11(14) . .
O3 Yb1 N2 81.02(13) . .
O7 Yb1 O1 77.46(12) . .
O7 Yb1 O2 107.65(12) . .
O7 Yb1 O1W 143.40(12) . .
O7 Yb1 N1 74.36(13) . .
O7 Yb1 N2 85.31(13) . .
O13 Yb1 O1 76.99(12) 2_656 .
O13 Yb1 O2 80.37(13) 2_656 .
O13 Yb1 O3 143.34(13) 2_656 .
O13 Yb1 O7 140.98(13) 2_656 .
O13 Yb1 O1W 74.79(13) 2_656 .
O13 Yb1 N1 72.45(14) 2_656 .
O13 Yb1 N2 99.69(13) 2_656 .
O1W Yb1 O1 130.88(14) . .
O1W Yb1 O2 81.22(14) . .
O1W Yb1 N1 126.75(13) . .
O1W Yb1 N2 79.11(14) . .
N1 Yb1 N2 66.66(14) . .
O4 Yb2 O9 65.51(10) . .
O4 Yb2 O10 75.60(11) . .
O4 Yb2 O2W 76.26(12) . .
O4 Yb2 N5 141.83(14) . .
O4 Yb2 N6 143.27(13) . .
O4 Yb2 C15 56.50(11) . .
O5 Yb2 O4 75.80(11) . .
O5 Yb2 O9 69.97(10) . .
O5 Yb2 O10 118.75(12) . .
O5 Yb2 O2W 145.00(11) . .
O5 Yb2 O3W 76.04(12) . .
O5 Yb2 N5 142.03(13) . .
O5 Yb2 N6 84.95(15) . .
O5 Yb2 C15 19.47(11) . .
O9 Yb2 C15 61.85(10) . .
O10 Yb2 O9 48.96(11) . .
O10 Yb2 O2W 73.37(12) . .
O10 Yb2 N5 78.36(15) . .
O10 Yb2 N6 140.85(13) . .
O10 Yb2 C15 107.21(12) . .
O11 Yb2 O4 75.89(12) . .
O11 Yb2 O5 77.15(12) . .
O11 Yb2 O9 133.91(11) . .
O11 Yb2 O10 142.06(12) . .
O11 Yb2 O2W 75.94(12) . .
O11 Yb2 O3W 134.78(12) . .
O11 Yb2 N5 111.08(15) . .
O11 Yb2 N6 69.42(13) . .
O11 Yb2 C15 76.42(13) . .
O2W Yb2 O9 115.79(11) . .
O2W Yb2 N5 69.81(13) . .
O2W Yb2 N6 105.81(16) . .
O2W Yb2 C15 129.59(12) . .
O3W Yb2 O4 130.04(13) . .
O3W Yb2 O9 66.39(11) . .
O3W Yb2 O10 83.09(12) . .
O3W Yb2 O2W 138.85(12) . .
O3W Yb2 N5 72.72(13) . .
O3W Yb2 N6 72.53(14) . .
O3W Yb2 C15 89.18(12) . .
N5 Yb2 O9 114.76(14) . .
N5 Yb2 C15 160.51(13) . .
N6 Yb2 O9 135.68(13) . .
N6 Yb2 N5 65.52(17) . .
N6 Yb2 C15 102.67(15) . .
O6 Yb3 O8 79.39(12) . .
O6 Yb3 O9 79.67(12) . .
O6 Yb3 O15 78.63(11) . .
O6 Yb3 O16 149.32(12) . 2_767
O6 Yb3 N3 136.46(11) . .
O6 Yb3 N4 75.41(13) . .
O8 Yb3 O15 141.05(12) . .
O8 Yb3 N3 70.99(13) . .
O8 Yb3 N4 72.22(12) . .
O9 Yb3 O8 72.21(11) . .
O9 Yb3 O15 72.49(11) . .
O9 Yb3 N3 118.57(12) . .
O9 Yb3 N4 139.53(12) . .
O15 Yb3 N3 142.70(11) . .
O15 Yb3 N4 131.08(12) . .
O16 Yb3 O8 111.62(11) 2_767 .
O16 Yb3 O9 77.07(12) 2_767 .
O16 Yb3 O15 75.49(11) 2_767 .
O16 Yb3 N3 73.20(12) 2_767 .
O16 Yb3 N4 134.78(13) 2_767 .
O17 Yb3 O6 101.70(12) . .
O17 Yb3 O8 141.74(12) . .
O17 Yb3 O9 146.01(12) . .
O17 Yb3 O15 74.53(12) . .
O17 Yb3 O16 87.05(12) . 2_767
O17 Yb3 N3 84.06(13) . .
O17 Yb3 N4 71.19(12) . .
N3 Yb3 N4 65.68(13) . .
O1 C1 C2 128(6) . .
O2 C1 C2 110(6) . .
O2 C1 O1 121.3(8) . .
C3 C2 C1 117(4) . .
C3 C2 C7 120.0 . .
C7 C2 C1 123(4) . .
C2 C3 F1 122.5(8) . .
C2 C3 C4 120.0 . .
C4 C3 F1 117.3(8) . .
F2 C4 C3 127.0(9) . .
F2 C4 C5 112.8(9) . .
C5 C4 C3 120.0 . .
F3 C5 C4 125.7(10) . .
F3 C5 C6 114.3(10) . .
C6 C5 C4 120.0 . .
F4 C6 C5 122.8(8) . .
F4 C6 C7 117.2(8) . .
C5 C6 C7 120.0 . .
C6 C7 C2 120.0 . .
O1 C1' C2' 106(6) . .
O1 C1' O2 121.5(9) . .
O2 C1' C2' 132(6) . .
C3' C2' C1' 112(4) . .
C3' C2' C7' 120.0 . .
C7' C2' C1' 128(4) . .
F1' C3' C2' 127.6(8) . .
F1' C3' C4' 111.6(8) . .
C2' C3' C4' 120.0 . .
C3' C4' F2' 115.8(8) . .
C3' C4' C5' 120.0 . .
C5' C4' F2' 123.9(8) . .
F3' C5' C4' 112.7(10) . .
F3' C5' C6' 127.2(10) . .
C6' C5' C4' 120.0 . .
F4' C6' C5' 114.7(9) . .
F4' C6' C7' 124.6(9) . .
C5' C6' C7' 120.0 . .
C6' C7' C2' 120.0 . .
C1 O1 Yb1 93(3) . .
C1' O1 Yb1 90(2) . .
C1 O2 Yb1 90(2) . .
C1' O2 Yb1 93(3) . .
C8 O3 Yb1 135.1(3) . .
C8 O4 Yb2 145.3(3) . .
C15 O5 Yb2 122.9(3) . .
C15 O6 Yb3 134.7(3) . .
C16 O7 Yb1 145.4(3) . .
C16 O8 Yb3 136.8(3) . .
Yb3 O9 Yb2 135.47(13) . .
C23 O9 Yb2 81.9(3) . .
C23 O9 Yb3 140.9(3) . .
C23 O10 Yb2 105.1(3) . .
C24 O11 Yb2 133.8(3) . .
C31 O13 Yb1 140.1(4) . 2_656
C39 O15 Yb3 130.3(3) . .
C39 O16 Yb3 136.9(3) . 2_767
C32 O17 Yb3 146.5(3) . .
C40 N1 Yb1 119.0(3) . .
C41 N1 Yb1 124.0(4) . .
C41 N1 C40 116.8(5) . .
C50 N2 Yb1 123.3(4) . .
C50 N2 C51 118.3(5) . .
C51 N2 Yb1 118.1(3) . .
C52 N3 Yb3 118.5(3) . .
C53 N3 Yb3 123.9(3) . .
C53 N3 C52 117.1(5) . .
C62 N4 Yb3 123.3(4) . .
C62 N4 C63 117.6(4) . .
C63 N4 Yb3 119.0(3) . .
C64 N5 Yb2 116.8(4) . .
C65 N5 Yb2 123.9(4) . .
C65 N5 C64 118.8(5) . .
C74 N6 Yb2 123.0(4) . .
C74 N6 C75 118.0(6) . .
C75 N6 Yb2 118.2(4) . .
O3 C8 O4 125.4(4) . .
O3 C8 C9 116.4(4) . .
O4 C8 C9 118.2(4) . .
C10 C9 C8 121.4(4) . .
C10 C9 C14 117.9(4) . .
C14 C9 C8 120.6(4) . .
F5 C10 C9 122.0(4) . .
F5 C10 C11 116.5(4) . .
C11 C10 C9 121.5(5) . .
F6 C11 C10 120.4(5) . .
F6 C11 C12 120.0(5) . .
C12 C11 C10 119.6(4) . .
F7 C12 C11 119.2(4) . .
F7 C12 C13 121.3(5) . .
C11 C12 C13 119.5(5) . .
F8 C13 C12 117.9(4) . .
F8 C13 C14 120.2(4) . .
C14 C13 C12 121.9(5) . .
C9 C14 C15 121.8(4) . .
C13 C14 C9 119.5(4) . .
C13 C14 C15 118.6(4) . .
O5 C15 Yb2 37.7(2) . .
O5 C15 C14 117.2(4) . .
O6 C15 Yb2 124.8(3) . .
O6 C15 O5 127.1(4) . .
O6 C15 C14 115.7(4) . .
C14 C15 Yb2 106.6(3) . .
O7 C16 O8 125.5(4) . .
O7 C16 C17 117.0(4) . .
O8 C16 C17 117.5(4) . .
C18 C17 C16 119.5(4) . .
C18 C17 C22 119.3(4) . .
C22 C17 C16 121.2(4) . .
F9 C18 C17 120.2(4) . .
F9 C18 C19 118.1(5) . .
C19 C18 C17 121.7(5) . .
F10 C19 C18 121.4(6) . .
F10 C19 C20 119.2(5) . .
C18 C19 C20 119.4(5) . .
F11 C20 C19 120.2(5) . .
F11 C20 C21 119.8(5) . .
C19 C20 C21 119.9(5) . .
F12 C21 C20 117.9(4) . .
F12 C21 C22 121.3(5) . .
C22 C21 C20 120.8(5) . .
C17 C22 C23 120.4(4) . .
C21 C22 C17 118.7(5) . .
C21 C22 C23 120.9(4) . .
O9 C23 C22 117.3(5) . .
O10 C23 O9 123.0(5) . .
O10 C23 C22 119.7(4) . .
O11 C24 C25 115.2(5) . .
O12 C24 O11 127.9(5) . .
O12 C24 C25 116.9(5) . .
C26 C25 C24 121.2(4) . .
C26 C25 C30 118.8(4) . .
C30 C25 C24 120.0(4) . .
F16 C26 C25 121.0(4) . .
F16 C26 C27 117.1(5) . .
C27 C26 C25 121.9(5) . .
F15 C27 C26 120.4(5) . .
F15 C27 C28 120.2(4) . .
C26 C27 C28 119.4(5) . .
F14 C28 C27 119.6(5) . .
F14 C28 C29 121.2(5) . .
C29 C28 C27 119.2(5) . .
F13 C29 C28 117.5(5) . .
F13 C29 C30 120.5(5) . .
C28 C29 C30 121.9(5) . .
C25 C30 C29 118.7(5) . .
C25 C30 C31 119.6(4) . .
C29 C30 C31 121.7(4) . .
O13 C31 C30 115.1(5) . .
O14 C31 O13 126.9(5) . .
O14 C31 C30 117.9(5) . .
O17 C32 C33 116.2(5) . .
O18 C32 O17 125.2(5) . .
O18 C32 C33 118.5(5) . .
C34 C33 C32 121.5(5) . .
C34 C33 C38 119.0(5) . .
C38 C33 C32 119.5(4) . .
F17 C34 C33 120.4(6) . .
F17 C34 C35 118.7(5) . .
C35 C34 C33 120.9(6) . .
F18 C35 C34 121.0(7) . .
F18 C35 C36 119.0(6) . .
C34 C35 C36 120.0(5) . .
F19 C36 C35 120.2(6) . .
F19 C36 C37 120.3(7) . .
C37 C36 C35 119.5(6) . .
F20 C37 C36 118.5(5) . .
F20 C37 C38 120.3(5) . .
C38 C37 C36 121.3(6) . .
C33 C38 C39 120.7(5) . .
C37 C38 C33 119.3(5) . .
C37 C38 C39 120.0(5) . .
O15 C39 O16 126.5(4) . .
O15 C39 C38 117.9(4) . .
O16 C39 C38 115.6(4) . .
N1 C40 C44 123.1(5) . .
N1 C40 C51 116.8(5) . .
C44 C40 C51 120.1(5) . .
N1 C41 C42 123.4(5) . .
C43 C42 C41 120.4(6) . .
C42 C43 C44 118.8(6) . .
C40 C44 C43 117.5(5) . .
C40 C44 C45 119.3(6) . .
C43 C44 C45 123.3(6) . .
C46 C45 C44 120.7(6) . .
C45 C46 C47 121.4(6) . .
C48 C47 C46 123.3(5) . .
C51 C47 C46 119.9(6) . .
C51 C47 C48 116.8(6) . .
C49 C48 C47 120.5(5) . .
C48 C49 C50 119.1(6) . .
N2 C50 C49 122.8(6) . .
N2 C51 C40 118.8(4) . .
N2 C51 C47 122.5(5) . .
C47 C51 C40 118.7(5) . .
N3 C52 C56 122.4(4) . .
N3 C52 C63 117.8(5) . .
C56 C52 C63 119.7(5) . .
N3 C53 C54 124.0(5) . .
C55 C54 C53 119.1(5) . .
C54 C55 C56 119.4(5) . .
C52 C56 C55 117.9(5) . .
C52 C56 C57 119.8(5) . .
C55 C56 C57 122.3(5) . .
C58 C57 C56 120.2(5) . .
C57 C58 C59 121.7(5) . .
C60 C59 C58 122.4(5) . .
C60 C59 C63 117.7(5) . .
C63 C59 C58 119.9(5) . .
C61 C60 C59 119.5(5) . .
C60 C61 C62 119.3(5) . .
N4 C62 C61 123.1(5) . .
N4 C63 C52 118.6(4) . .
N4 C63 C59 122.8(4) . .
C59 C63 C52 118.6(5) . .
N5 C64 C68 121.8(7) . .
N5 C64 C75 118.3(6) . .
C68 C64 C75 119.9(7) . .
N5 C65 C66 122.7(7) . .
C67 C66 C65 117.7(7) . .
C68 C67 C66 121.3(7) . .
C64 C68 C69 118.8(8) . .
C67 C68 C64 117.6(8) . .
C67 C68 C69 123.6(8) . .
C70 C69 C68 121.0(8) . .
C69 C70 C71 122.0(9) . .
C72 C71 C70 124.9(8) . .
C72 C71 C75 117.1(7) . .
C75 C71 C70 118.0(9) . .
C73 C72 C71 120.8(8) . .
C72 C73 C74 118.3(9) . .
N6 C74 C73 124.1(8) . .
N6 C75 C64 118.1(6) . .
N6 C75 C71 121.6(7) . .
C64 C75 C71 120.3(7) . .

loop_
_geom_bond_atom_site_label_1
_geom_bond_atom_site_label_2
_geom_bond_distance
_geom_bond_site_symmetry_2
Yb1 O1 2.375(3) .
Yb1 O2 2.382(4) .
Yb1 O3 2.265(3) .
Yb1 O7 2.283(3) .
Yb1 O13 2.256(3) 2_656
Yb1 O1W 2.353(4) .
Yb1 N1 2.464(4) .
Yb1 N2 2.473(4) .
Yb2 O4 2.327(3) .
Yb2 O5 2.300(3) .
Yb2 O9 2.841(3) .
Yb2 O10 2.363(3) .
Yb2 O11 2.277(3) .
Yb2 O2W 2.372(4) .
Yb2 O3W 2.320(3) .
Yb2 N5 2.503(5) .
Yb2 N6 2.499(5) .
Yb2 C15 3.161(5) .
Yb3 O6 2.279(3) .
Yb3 O8 2.343(3) .
Yb3 O9 2.302(3) .
Yb3 O15 2.366(3) .
Yb3 O16 2.294(3) 2_767
Yb3 O17 2.224(3) .
Yb3 N3 2.518(4) .
Yb3 N4 2.519(4) .
F1 C3 1.457(13) .
F2 C4 1.317(14) .
F3 C5 1.360(12) .
F4 C6 1.349(14) .
C1 C2 1.512(19) .
C1 O1 1.19(9) .
C1 O2 1.33(9) .
C2 C3 1.3900 .
C2 C7 1.3900 .
C3 C4 1.3900 .
C4 C5 1.3900 .
C5 C6 1.3900 .
C6 C7 1.3900 .
F1' C3' 1.365(12) .
F2' C4' 1.484(15) .
F3' C5' 1.349(12) .
F4' C6' 1.229(12) .
C1' C2' 1.51(2) .
C1' O1 1.31(9) .
C1' O2 1.20(9) .
C2' C3' 1.3900 .
C2' C7' 1.3900 .
C3' C4' 1.3900 .
C4' C5' 1.3900 .
C5' C6' 1.3900 .
C6' C7' 1.3900 .
F5 C10 1.336(6) .
F6 C11 1.342(5) .
F7 C12 1.346(6) .
F8 C13 1.350(6) .
F9 C18 1.348(6) .
F10 C19 1.344(7) .
F11 C20 1.346(6) .
F12 C21 1.333(6) .
F13 C29 1.351(6) .
F14 C28 1.338(6) .
F15 C27 1.346(6) .
F16 C26 1.347(6) .
F17 C34 1.342(7) .
F18 C35 1.343(6) .
F19 C36 1.348(7) .
F20 C37 1.347(7) .
O3 C8 1.241(5) .
O4 C8 1.250(5) .
O5 C15 1.254(6) .
O6 C15 1.238(6) .
O7 C16 1.243(5) .
O8 C16 1.249(6) .
O9 C23 1.261(5) .
O10 C23 1.241(6) .
O11 C24 1.242(6) .
O12 C24 1.222(6) .
O13 Yb1 2.256(3) 2_656
O13 C31 1.258(7) .
O14 C31 1.233(7) .
O15 C39 1.246(6) .
O16 Yb3 2.294(3) 2_767
O16 C39 1.249(5) .
O17 C32 1.262(6) .
O18 C32 1.224(6) .
N1 C40 1.376(6) .
N1 C41 1.317(6) .
N2 C50 1.318(7) .
N2 C51 1.365(7) .
N3 C52 1.369(6) .
N3 C53 1.334(6) .
N4 C62 1.325(6) .
N4 C63 1.351(6) .
N5 C64 1.385(8) .
N5 C65 1.313(8) .
N6 C74 1.313(8) .
N6 C75 1.347(8) .
C8 C9 1.511(6) .
C9 C10 1.396(6) .
C9 C14 1.400(7) .
C10 C11 1.380(7) .
C11 C12 1.365(7) .
C12 C13 1.379(7) .
C13 C14 1.365(6) .
C14 C15 1.525(6) .
C16 C17 1.525(6) .
C17 C18 1.368(7) .
C17 C22 1.400(7) .
C18 C19 1.363(7) .
C19 C20 1.372(8) .
C20 C21 1.380(8) .
C21 C22 1.376(6) .
C22 C23 1.506(7) .
C24 C25 1.527(7) .
C25 C26 1.377(7) .
C25 C30 1.383(6) .
C26 C27 1.360(7) .
C27 C28 1.382(7) .
C28 C29 1.355(7) .
C29 C30 1.384(7) .
C30 C31 1.527(7) .
C32 C33 1.514(7) .
C33 C34 1.385(7) .
C33 C38 1.399(7) .
C34 C35 1.368(9) .
C35 C36 1.381(10) .
C36 C37 1.375(8) .
C37 C38 1.373(7) .
C38 C39 1.520(6) .
C40 C44 1.394(8) .
C40 C51 1.435(7) .
C41 C42 1.392(8) .
C42 C43 1.345(9) .
C43 C44 1.411(8) .
C44 C45 1.427(8) .
C45 C46 1.343(9) .
C46 C47 1.415(9) .
C47 C48 1.411(8) .
C47 C51 1.399(7) .
C48 C49 1.342(9) .
C49 C50 1.403(8) .
C52 C56 1.401(7) .
C52 C63 1.442(6) .
C53 C54 1.384(8) .
C54 C55 1.367(8) .
C55 C56 1.406(7) .
C56 C57 1.434(7) .
C57 C58 1.340(8) .
C58 C59 1.426(8) .
C59 C60 1.401(8) .
C59 C63 1.402(7) .
C60 C61 1.349(9) .
C61 C62 1.403(7) .
C64 C68 1.409(9) .
C64 C75 1.415(9) .
C65 C66 1.424(9) .
C66 C67 1.382(12) .
C67 C68 1.379(11) .
C68 C69 1.441(11) .
C69 C70 1.326(11) .
C70 C71 1.438(11) .
C71 C72 1.378(11) .
C71 C75 1.416(9) .
C72 C73 1.347(12) .
C73 C74 1.374(9) .
